data_1556218
loop_
_publ_author_name
'de Robillard, Guillaume'
'Devillers, Charles H.'
'Kunz, Doris'
'Cattey, H\'el\`ene'
'Digard, Eric'
'Andrieu, Jacques'

_publ_section_title
;
 Electrosynthesis of imidazolium carboxylates.
;
_journal_issue 17
_journal_name_full 'Organic letters'
_journal_page_first 4410
_journal_page_last 4413
_journal_paper_doi 10.1021/ol401949f
_journal_volume 15
_journal_year 2013
_chemical_formula_moiety 'C9 H11 N2, C H O3'
_chemical_formula_sum 'C10 H12 N2 O3'
_chemical_formula_weight 208.22
_space_group_IT_number 61
_space_group_name_Hall '-P 2ac 2ab'
_space_group_name_H-M_alt 'P b c a'
_symmetry_cell_setting orthorhombic
_symmetry_space_group_name_Hall '-P 2ac 2ab'
_symmetry_space_group_name_H-M 'P b c a'
_atom_sites_solution_hydrogens geom
_atom_sites_solution_primary direct
_atom_sites_solution_secondary difmap
_audit_creation_method SHELXL-97
_cell_angle_alpha 90.00
_cell_angle_beta 90.00
_cell_angle_gamma 90.00
_cell_formula_units_Z 8
_cell_length_a 7.4941(3)
_cell_length_b 15.8862(7)
_cell_length_c 16.1019(6)
_cell_measurement_reflns_used 2379
_cell_measurement_temperature 115(2)
_cell_measurement_theta_max 27.485
_cell_measurement_theta_min 0.998
_cell_volume 1916.98(13)
_computing_cell_refinement 'DENZO-SMN (Otwinowski & Minor, 1997)'
_computing_data_collection 'KappaCCD Server Software (Nonius,1997)'
_computing_data_reduction 'DENZO-SMN (Otwinowski & Minor, 1997)'
_computing_molecular_graphics 'ORTEPIII (Burnett, 1996)'
_computing_publication_material 'SHELXL97 and WinGX (Farrugia, 1999)'
_computing_structure_refinement 'SHELXL-97 (Sheldrick, 1997)'
_computing_structure_solution 'SIR92 (Altomare, 1993)'
_diffrn_ambient_temperature 115(2)
_diffrn_measured_fraction_theta_full 0.992
_diffrn_measured_fraction_theta_max 0.992
_diffrn_measurement_device_type KappaCCD
_diffrn_measurement_method '\f scans (\k = 0) + additional \w scans'
_diffrn_radiation_monochromator graphite
_diffrn_radiation_source 'fine-focus sealed tube'
_diffrn_radiation_type MoK\a
_diffrn_radiation_wavelength 0.71073
_diffrn_reflns_av_R_equivalents 0.0373
_diffrn_reflns_av_sigmaI/netI 0.0352
_diffrn_reflns_limit_h_max 9
_diffrn_reflns_limit_h_min -9
_diffrn_reflns_limit_k_max 20
_diffrn_reflns_limit_k_min -20
_diffrn_reflns_limit_l_max 20
_diffrn_reflns_limit_l_min -20
_diffrn_reflns_number 4030
_diffrn_reflns_theta_full 27.49
_diffrn_reflns_theta_max 27.49
_diffrn_reflns_theta_min 3.26
_diffrn_standards_number 0
_exptl_absorpt_coefficient_mu 0.108
_exptl_absorpt_correction_type none
_exptl_crystal_colour colourless
_exptl_crystal_density_diffrn 1.443
_exptl_crystal_density_method 'not measured'
_exptl_crystal_description prism
_exptl_crystal_F_000 880
_exptl_crystal_size_max 0.08
_exptl_crystal_size_mid 0.03
_exptl_crystal_size_min 0.02
_refine_diff_density_max 0.238
_refine_diff_density_min -0.218
_refine_diff_density_rms 0.050
_refine_ls_extinction_method none
_refine_ls_goodness_of_fit_ref 1.102
_refine_ls_hydrogen_treatment noref
_refine_ls_matrix_type full
_refine_ls_number_parameters 138
_refine_ls_number_reflns 2181
_refine_ls_number_restraints 0
_refine_ls_restrained_S_all 1.102
_refine_ls_R_factor_all 0.0696
_refine_ls_R_factor_gt 0.0467
_refine_ls_shift/su_max 0.001
_refine_ls_shift/su_mean 0.000
_refine_ls_structure_factor_coef Fsqd
_refine_ls_weighting_details 'calc w=1/[\s^2^(Fo^2^)+(0.0313P)^2^+1.5353P] where P=(Fo^2^+2Fc^2^)/3'
_refine_ls_weighting_scheme calc
_refine_ls_wR_factor_gt 0.0968
_refine_ls_wR_factor_ref 0.1089
_reflns_number_gt 1679
_reflns_number_total 2181
_reflns_threshold_expression >2sigma(I)
_cod_data_source_file ol401949f_si_001.cif
_cod_data_source_block 1301cd39_2H+,HCO3-
_cod_database_code 1556218

loop_
_symmetry_equiv_pos_as_xyz
'x, y, z'
'-x+1/2, -y, z+1/2'
'x+1/2, -y+1/2, -z'
'-x, y+1/2, -z+1/2'
'-x, -y, -z'
'x-1/2, y, -z-1/2'
'-x-1/2, y-1/2, z'
'x, -y-1/2, z-1/2'

loop_
_atom_site_label
_atom_site_type_symbol
_atom_site_fract_x
_atom_site_fract_y
_atom_site_fract_z
_atom_site_U_iso_or_equiv
_atom_site_adp_type
_atom_site_occupancy
_atom_site_symmetry_multiplicity
_atom_site_calc_flag
_atom_site_refinement_flags
C1 C -0.0006(2) 0.06790(11) 0.38762(11) 0.0215(4) Uani 1 1 d .
H1 H -0.0367 0.0386 0.4347 0.026 Uiso 1 1 calc R
C2 C 0.1126(2) 0.16638(11) 0.30682(10) 0.0189(4) Uani 1 1 d .
C3 C 0.1902(2) 0.23891(11) 0.27470(10) 0.0219(4) Uani 1 1 d .
H3 H 0.2318 0.2822 0.3085 0.026 Uiso 1 1 calc R
C4 C 0.2014(2) 0.24227(12) 0.18850(11) 0.0258(4) Uani 1 1 d .
H4 H 0.2540 0.2889 0.1636 0.031 Uiso 1 1 calc R
C5 C 0.1358(3) 0.17735(12) 0.13811(11) 0.0274(4) Uani 1 1 d .
H5 H 0.1451 0.1827 0.0808 0.033 Uiso 1 1 calc R
C6 C 0.0578(3) 0.10586(12) 0.17043(11) 0.0240(4) Uani 1 1 d .
H6 H 0.0142 0.0631 0.1366 0.029 Uiso 1 1 calc R
C7 C 0.0481(2) 0.10163(10) 0.25678(11) 0.0196(4) Uani 1 1 d .
C8 C 0.1238(3) 0.19093(12) 0.46256(11) 0.0276(4) Uani 1 1 d .
H8A H 0.0556 0.1705 0.5089 0.041 Uiso 1 1 calc R
H8B H 0.0967 0.2492 0.4533 0.041 Uiso 1 1 calc R
H8C H 0.2487 0.1849 0.4742 0.041 Uiso 1 1 calc R
C9 C -0.1003(3) -0.04015(12) 0.28654(12) 0.0280(4) Uani 1 1 d .
H9A H -0.0098 -0.0829 0.2868 0.042 Uiso 1 1 calc R
H9B H -0.1509 -0.0359 0.2319 0.042 Uiso 1 1 calc R
H9C H -0.1922 -0.0547 0.3255 0.042 Uiso 1 1 calc R
C10 C 0.1912(2) 0.43305(11) 0.44640(11) 0.0229(4) Uani 1 1 d .
N1 N 0.0786(2) 0.14240(9) 0.38842(9) 0.0202(3) Uani 1 1 d .
N2 N -0.0212(2) 0.04070(9) 0.30994(9) 0.0212(3) Uani 1 1 d .
O1 O 0.31035(18) 0.39047(9) 0.41352(8) 0.0315(3) Uani 1 1 d .
O2 O 0.02037(17) 0.40690(8) 0.43383(8) 0.0276(3) Uani 1 1 d .
O3 O 0.21349(16) 0.49876(8) 0.49036(8) 0.0259(3) Uani 1 1 d .
HO2 H -0.0558 0.4344 0.4586 0.031 Uiso 1 1 d R

loop_
_atom_site_aniso_label
_atom_site_aniso_U_11
_atom_site_aniso_U_22
_atom_site_aniso_U_33
_atom_site_aniso_U_23
_atom_site_aniso_U_13
_atom_site_aniso_U_12
C1 0.0226(8) 0.0196(9) 0.0223(8) 0.0021(7) -0.0012(7) 0.0015(7)
C2 0.0186(8) 0.0196(9) 0.0187(8) 0.0006(7) 0.0004(7) 0.0032(7)
C3 0.0229(9) 0.0186(9) 0.0241(8) -0.0005(7) -0.0005(7) 0.0031(7)
C4 0.0306(10) 0.0210(9) 0.0257(9) 0.0060(8) 0.0056(8) 0.0053(8)
C5 0.0364(10) 0.0272(10) 0.0187(8) 0.0011(8) 0.0025(8) 0.0111(9)
C6 0.0290(10) 0.0223(9) 0.0208(8) -0.0045(8) -0.0026(7) 0.0066(8)
C7 0.0200(8) 0.0164(8) 0.0224(8) 0.0004(7) -0.0005(7) 0.0022(7)
C8 0.0380(11) 0.0256(10) 0.0192(8) -0.0042(8) -0.0032(8) -0.0016(9)
C9 0.0288(10) 0.0225(10) 0.0326(10) -0.0002(8) -0.0057(8) -0.0033(8)
C10 0.0263(9) 0.0221(9) 0.0203(8) 0.0061(7) -0.0027(7) -0.0017(8)
N1 0.0227(7) 0.0201(7) 0.0180(7) 0.0000(6) -0.0012(6) 0.0012(6)
N2 0.0228(7) 0.0184(8) 0.0224(7) -0.0009(6) -0.0022(6) -0.0006(6)
O1 0.0293(7) 0.0300(7) 0.0350(7) -0.0017(6) 0.0041(6) 0.0030(6)
O2 0.0260(7) 0.0256(7) 0.0312(7) -0.0025(6) -0.0009(6) -0.0012(6)
O3 0.0258(7) 0.0240(6) 0.0281(6) -0.0014(6) -0.0010(5) -0.0019(6)

loop_
_atom_type_symbol
_atom_type_description
_atom_type_scat_dispersion_real
_atom_type_scat_dispersion_imag
_atom_type_scat_source
C C 0.0033 0.0016 'International Tables Vol C Tables 4.2.6.8 and 6.1.1.4'
H H 0.0000 0.0000 'International Tables Vol C Tables 4.2.6.8 and 6.1.1.4'
N N 0.0061 0.0033 'International Tables Vol C Tables 4.2.6.8 and 6.1.1.4'
O O 0.0106 0.0060 'International Tables Vol C Tables 4.2.6.8 and 6.1.1.4'

loop_
_geom_angle_atom_site_label_1
_geom_angle_atom_site_label_2
_geom_angle_atom_site_label_3
_geom_angle
N1 C1 N2 110.55(15)
N1 C1 H1 124.7
N2 C1 H1 124.7
C3 C2 N1 130.88(16)
C3 C2 C7 122.82(15)
N1 C2 C7 106.29(15)
C2 C3 C4 115.34(17)
C2 C3 H3 122.3
C4 C3 H3 122.3
C3 C4 C5 121.87(17)
C3 C4 H4 119.1
C5 C4 H4 119.1
C6 C5 C4 122.44(17)
C6 C5 H5 118.8
C4 C5 H5 118.8
C5 C6 C7 115.98(17)
C5 C6 H6 122.0
C7 C6 H6 122.0
N2 C7 C2 106.69(15)
N2 C7 C6 131.76(16)
C2 C7 C6 121.55(16)
N1 C8 H8A 109.5
N1 C8 H8B 109.5
H8A C8 H8B 109.5
N1 C8 H8C 109.5
H8A C8 H8C 109.5
H8B C8 H8C 109.5
N2 C9 H9A 109.5
N2 C9 H9B 109.5
H9A C9 H9B 109.5
N2 C9 H9C 109.5
H9A C9 H9C 109.5
H9B C9 H9C 109.5
O1 C10 O3 126.24(17)
O1 C10 O2 116.59(16)
O3 C10 O2 117.17(16)
C1 N1 C2 108.51(14)
C1 N1 C8 125.70(15)
C2 N1 C8 125.78(15)
C1 N2 C7 107.96(14)
C1 N2 C9 124.97(15)
C7 N2 C9 127.06(15)
C10 O2 HO2 114.8

loop_
_geom_bond_atom_site_label_1
_geom_bond_atom_site_label_2
_geom_bond_distance
C1 N1 1.324(2)
C1 N2 1.332(2)
C1 H1 0.9300
C2 C3 1.390(2)
C2 N1 1.392(2)
C2 C7 1.393(2)
C3 C4 1.392(2)
C3 H3 0.9300
C4 C5 1.401(3)
C4 H4 0.9300
C5 C6 1.379(3)
C5 H5 0.9300
C6 C7 1.394(2)
C6 H6 0.9300
C7 N2 1.393(2)
C8 N1 1.461(2)
C8 H8A 0.9600
C8 H8B 0.9600
C8 H8C 0.9600
C9 N2 1.464(2)
C9 H9A 0.9600
C9 H9B 0.9600
C9 H9C 0.9600
C10 O1 1.239(2)
C10 O3 1.272(2)
C10 O2 1.361(2)
O2 HO2 0.8224
